data_7205571
loop_
_publ_author_name
'Soegiarto, Airon C.'
'Yan, Wah'
'Kent, Andrew D.'
'Ward, Michael D.'

_publ_section_title
;
 Regulating low-dimensional magnetic behavior of organic radicals in
 crystalline hydrogen-bonded host frameworks
;
_journal_issue 7
_journal_name_full 'Journal of Materials Chemistry'
_journal_page_first 2204
_journal_paper_doi 10.1039/c0jm03449e
_journal_volume 21
_journal_year 2011
_chemical_formula_sum 'C17 H30 N4 O5 S'
_chemical_formula_weight 402.51
_chemical_name_systematic
;
?
;
_space_group_IT_number 41
_symmetry_cell_setting orthorhombic
_symmetry_space_group_name_Hall 'A 2 -2ab'
_symmetry_space_group_name_H-M 'A b a 2'
_atom_sites_solution_hydrogens geom
_atom_sites_solution_primary direct
_atom_sites_solution_secondary difmap
_audit_creation_method SHELXL-97
_cell_angle_alpha 90.00
_cell_angle_beta 90.00
_cell_angle_gamma 90.00
_cell_formula_units_Z 8
_cell_length_a 13.1747(10)
_cell_length_b 27.939(2)
_cell_length_c 12.1826(10)
_cell_measurement_reflns_used 9816
_cell_measurement_temperature 200(2)
_cell_measurement_theta_max 26.10
_cell_measurement_theta_min 2.39
_cell_volume 4484.3(6)
_computing_cell_refinement 'Bruker SAINT'
_computing_data_collection 'Bruker APEX2'
_computing_data_reduction 'Bruker SAINT'
_computing_molecular_graphics 'Bruker SHELXTL'
_computing_publication_material 'Bruker SHELXTL'
_computing_structure_refinement 'SHELXL-97 (Sheldrick, 2008)'
_computing_structure_solution 'SHELXS-97 (Sheldrick, 2008)'
_diffrn_ambient_temperature 200(2)
_diffrn_measured_fraction_theta_full 0.994
_diffrn_measured_fraction_theta_max 0.994
_diffrn_measurement_device_type 'Bruker APEX-II CCD'
_diffrn_measurement_method '\f and \w scans'
_diffrn_radiation_monochromator graphite
_diffrn_radiation_source 'fine-focus sealed tube'
_diffrn_radiation_type MoK\a
_diffrn_radiation_wavelength 0.71073
_diffrn_reflns_av_R_equivalents 0.0280
_diffrn_reflns_av_sigmaI/netI 0.0117
_diffrn_reflns_limit_h_max 16
_diffrn_reflns_limit_h_min -16
_diffrn_reflns_limit_k_max 35
_diffrn_reflns_limit_k_min -35
_diffrn_reflns_limit_l_max 15
_diffrn_reflns_limit_l_min -15
_diffrn_reflns_number 63016
_diffrn_reflns_theta_full 26.71
_diffrn_reflns_theta_max 26.71
_diffrn_reflns_theta_min 1.46
_exptl_absorpt_coefficient_mu 0.176
_exptl_absorpt_correction_T_max 0.9860
_exptl_absorpt_correction_T_min 0.9109
_exptl_absorpt_correction_type multi-scan
_exptl_absorpt_process_details sadabs
_exptl_crystal_colour orange
_exptl_crystal_density_diffrn 1.192
_exptl_crystal_density_method 'not measured'
_exptl_crystal_description block
_exptl_crystal_F_000 1728
_exptl_crystal_size_max 0.54
_exptl_crystal_size_mid 0.27
_exptl_crystal_size_min 0.08
_refine_diff_density_max 0.412
_refine_diff_density_min -0.187
_refine_diff_density_rms 0.036
_refine_ls_abs_structure_details 'Flack H D (1983), Acta Cryst. A39, 876-881'
_refine_ls_abs_structure_Flack 0.01(7)
_refine_ls_extinction_method none
_refine_ls_goodness_of_fit_ref 1.048
_refine_ls_hydrogen_treatment constr
_refine_ls_matrix_type full
_refine_ls_number_parameters 249
_refine_ls_number_reflns 4723
_refine_ls_number_restraints 79
_refine_ls_restrained_S_all 1.042
_refine_ls_R_factor_all 0.0418
_refine_ls_R_factor_gt 0.0371
_refine_ls_shift/su_max 0.001
_refine_ls_shift/su_mean 0.000
_refine_ls_structure_factor_coef Fsqd
_refine_ls_weighting_details 'calc w=1/[\s^2^(Fo^2^)+(0.0686P)^2^+1.4695P] where P=(Fo^2^+2Fc^2^)/3'
_refine_ls_weighting_scheme calc
_refine_ls_wR_factor_gt 0.1042
_refine_ls_wR_factor_ref 0.1096
_reflns_number_gt 4329
_reflns_number_total 4723
_reflns_threshold_expression >2sigma(I)
_cod_data_source_file C0JM03449E.TXT
_cod_data_source_block GDS_5
_cod_depositor_comments
;
The following automatic conversions were performed:
'_symmetry_cell_setting' value 'Orthorhombic' changed to 'orthorhombic'
according to '/home/saulius/struct/CIF-dictionaries/cif_core.dic'
dictionary named 'cif_core.dic' version 2.4.1 from 2010-06-29.

Automatic conversion script
Id: cif_fix_enum 1555 2011-01-17 13:19:09Z saulius 
;
_cod_original_sg_symbol_H-M Aba2
_cod_database_code 7205571

loop_
_symmetry_equiv_pos_as_xyz
'x, y, z'
'-x, -y, z'
'x+1/2, -y+1/2, z'
'-x+1/2, y+1/2, z'
'x, y+1/2, z+1/2'
'-x, -y+1/2, z+1/2'
'x+1/2, -y+1, z+1/2'
'-x+1/2, y+1, z+1/2'

loop_
_atom_site_label
_atom_site_type_symbol
_atom_site_fract_x
_atom_site_fract_y
_atom_site_fract_z
_atom_site_U_iso_or_equiv
_atom_site_adp_type
_atom_site_occupancy
_atom_site_symmetry_multiplicity
_atom_site_calc_flag
_atom_site_refinement_flags
_atom_site_disorder_assembly
_atom_site_disorder_group
C1 C 0.64953(16) 0.76767(7) 0.37607(16) 0.0463(4) Uani 1 1 d . . .
N1 N 0.66268(15) 0.75518(7) 0.47993(16) 0.0576(5) Uani 1 1 d . . .
H1A H 0.7182 0.7638 0.5150 0.069 Uiso 1 1 calc R . .
H1B H 0.6159 0.7383 0.5139 0.069 Uiso 1 1 calc R . .
N2 N 0.56625(14) 0.75487(7) 0.32375(16) 0.0560(4) Uani 1 1 d . . .
H2A H 0.5574 0.7632 0.2548 0.067 Uiso 1 1 calc R . .
H2B H 0.5195 0.7380 0.3578 0.067 Uiso 1 1 calc R . .
N3 N 0.71976(15) 0.79296(7) 0.32580(16) 0.0571(5) Uani 1 1 d . . .
H3A H 0.7113 0.8014 0.2568 0.069 Uiso 1 1 calc R . .
H3B H 0.7752 0.8014 0.3611 0.069 Uiso 1 1 calc R . .
C2 C 0.94678(13) 0.87648(6) 0.54962(16) 0.0401(3) Uani 1 1 d . . .
C3 C 0.87219(13) 0.90863(7) 0.51860(15) 0.0440(4) Uani 1 1 d . . .
H3 H 0.8070 0.8974 0.4975 0.053 Uiso 1 1 calc R . .
C4 C 0.89307(14) 0.95704(7) 0.51854(15) 0.0431(4) Uani 1 1 d . . .
H4 H 0.8418 0.9791 0.4976 0.052 Uiso 1 1 calc R . .
C5 C 0.98881(12) 0.97396(6) 0.54897(16) 0.0394(3) Uani 1 1 d . . .
C6 C 1.06300(14) 0.94102(7) 0.58010(17) 0.0431(4) Uani 1 1 d . . .
H6 H 1.1282 0.9521 0.6017 0.052 Uiso 1 1 calc R . .
C7 C 1.04244(13) 0.89203(7) 0.57983(16) 0.0423(4) Uani 1 1 d . . .
H7 H 1.0934 0.8697 0.6001 0.051 Uiso 1 1 calc R . .
S1 S 0.91851(3) 0.814696(16) 0.54569(4) 0.04328(12) Uani 1 1 d . . .
O1 O 0.81912(11) 0.80930(5) 0.59719(12) 0.0514(4) Uani 1 1 d . . .
O2 O 0.99861(12) 0.79022(5) 0.60514(12) 0.0515(3) Uani 1 1 d . . .
O3 O 0.91512(11) 0.80151(6) 0.42993(13) 0.0510(3) Uani 1 1 d . . .
C8 C 0.0245(2) 0.89895(13) 0.1353(2) 0.0818(9) Uani 1 1 d U . .
C9 C -0.06217(18) 0.92414(14) 0.0766(2) 0.0782(9) Uani 1 1 d U . .
H9A H -0.1267 0.9146 0.1121 0.094 Uiso 1 1 calc R . .
H9B H -0.0541 0.9591 0.0872 0.094 Uiso 1 1 calc R . .
C10 C -0.07084(17) 0.91441(10) -0.04407(19) 0.0587(6) Uani 1 1 d U . .
H10 H -0.0866 0.8797 -0.0546 0.070 Uiso 1 1 calc R . .
C11 C 0.02596(17) 0.92517(10) -0.0997(2) 0.0597(6) Uani 1 1 d U . .
H11A H 0.0396 0.9599 -0.0933 0.072 Uiso 1 1 calc R . .
H11B H 0.0187 0.9177 -0.1788 0.072 Uiso 1 1 calc R . .
C12 C 0.11868(19) 0.89732(12) -0.0539(2) 0.0715(7) Uani 1 1 d U . .
C13 C -0.1791(2) 0.93434(14) -0.1940(2) 0.0817(9) Uani 1 1 d U . .
H13A H -0.1240 0.9460 -0.2409 0.123 Uiso 1 1 calc R . .
H13B H -0.2415 0.9520 -0.2106 0.123 Uiso 1 1 calc R . .
H13C H -0.1900 0.9002 -0.2076 0.123 Uiso 1 1 calc R . .
C14 C 0.1226(4) 0.84681(18) -0.0907(5) 0.142(2) Uani 1 1 d U . .
H14A H 0.1838 0.8315 -0.0613 0.213 Uiso 1 1 calc R . .
H14B H 0.1242 0.8457 -0.1711 0.213 Uiso 1 1 calc R . .
H14C H 0.0624 0.8298 -0.0640 0.213 Uiso 1 1 calc R . .
C15 C 0.2111(2) 0.92421(18) -0.0944(3) 0.1041(13) Uani 1 1 d U . .
H15A H 0.2727 0.9071 -0.0720 0.156 Uiso 1 1 calc R . .
H15B H 0.2116 0.9565 -0.0628 0.156 Uiso 1 1 calc R . .
H15C H 0.2089 0.9265 -0.1747 0.156 Uiso 1 1 calc R . .
C16 C 0.0445(3) 0.9229(3) 0.2438(3) 0.165(3) Uani 1 1 d U . .
H16A H 0.0754 0.8998 0.2944 0.247 Uiso 1 1 calc R . .
H16B H -0.0196 0.9345 0.2748 0.247 Uiso 1 1 calc R . .
H16C H 0.0909 0.9499 0.2330 0.247 Uiso 1 1 calc R . .
C17 C -0.0053(4) 0.8487(2) 0.1607(5) 0.166(3) Uani 1 1 d U . .
H17A H -0.0075 0.8301 0.0926 0.249 Uiso 1 1 calc R . .
H17B H -0.0725 0.8485 0.1952 0.249 Uiso 1 1 calc R . .
H17C H 0.0445 0.8346 0.2109 0.249 Uiso 1 1 calc R . .
N4 N 0.11764(14) 0.90107(9) 0.06829(18) 0.0668(5) Uani 1 1 d U . .
O4 O 0.20148(15) 0.89045(11) 0.1169(2) 0.0992(8) Uani 1 1 d U . .
O5 O -0.15293(12) 0.94136(8) -0.08264(14) 0.0718(5) Uani 1 1 d U . .

loop_
_atom_site_aniso_label
_atom_site_aniso_U_11
_atom_site_aniso_U_22
_atom_site_aniso_U_33
_atom_site_aniso_U_23
_atom_site_aniso_U_13
_atom_site_aniso_U_12
C1 0.0498(11) 0.0467(10) 0.0425(10) -0.0026(8) 0.0002(8) -0.0012(8)
N1 0.0562(10) 0.0739(12) 0.0429(10) 0.0049(8) -0.0041(8) -0.0158(9)
N2 0.0589(10) 0.0662(11) 0.0429(9) 0.0067(8) -0.0041(8) -0.0159(9)
N3 0.0557(11) 0.0706(11) 0.0451(9) 0.0056(8) -0.0050(8) -0.0179(9)
C2 0.0392(8) 0.0501(8) 0.0308(7) 0.0000(8) 0.0013(8) 0.0008(6)
C3 0.0324(8) 0.0605(11) 0.0389(10) 0.0010(8) -0.0050(7) -0.0015(7)
C4 0.0331(8) 0.0549(10) 0.0412(10) 0.0018(8) -0.0036(7) 0.0048(7)
C5 0.0351(8) 0.0533(9) 0.0299(7) 0.0002(8) 0.0007(7) 0.0009(7)
C6 0.0331(8) 0.0561(10) 0.0400(9) -0.0004(8) -0.0025(7) -0.0001(7)
C7 0.0337(8) 0.0545(10) 0.0389(9) 0.0007(7) -0.0010(7) 0.0049(7)
S1 0.0430(2) 0.0506(2) 0.0363(2) -0.0006(2) 0.0008(2) -0.00044(17)
O1 0.0471(8) 0.0618(8) 0.0451(8) -0.0006(7) 0.0053(6) -0.0091(6)
O2 0.0548(8) 0.0527(7) 0.0469(8) 0.0059(6) -0.0009(6) 0.0052(6)
O3 0.0508(8) 0.0597(8) 0.0426(8) -0.0083(7) -0.0010(6) 0.0023(6)
C8 0.0637(16) 0.132(3) 0.0503(14) 0.0292(16) -0.0034(12) -0.0081(16)
C9 0.0420(11) 0.155(3) 0.0380(12) 0.0066(14) 0.0044(9) -0.0172(14)
C10 0.0539(13) 0.0793(15) 0.0430(12) 0.0051(11) -0.0007(9) -0.0064(11)
C11 0.0474(12) 0.0885(16) 0.0431(11) -0.0040(11) 0.0019(9) -0.0033(11)
C12 0.0485(12) 0.116(2) 0.0506(13) -0.0121(13) -0.0025(10) 0.0089(14)
C13 0.0691(16) 0.130(3) 0.0458(14) 0.0048(14) -0.0072(12) 0.0079(17)
C14 0.159(4) 0.124(3) 0.142(4) -0.056(3) -0.047(4) 0.053(3)
C15 0.0529(15) 0.201(4) 0.0585(17) -0.001(2) 0.0097(13) -0.002(2)
C16 0.067(2) 0.387(9) 0.0399(16) 0.007(3) -0.0061(14) 0.021(3)
C17 0.126(4) 0.194(5) 0.180(5) 0.127(5) -0.034(4) -0.053(4)
N4 0.0461(9) 0.1015(15) 0.0529(12) 0.0062(11) -0.0073(9) -0.0079(10)
O4 0.0546(11) 0.171(2) 0.0717(13) 0.0144(14) -0.0174(10) 0.0077(12)
O5 0.0415(8) 0.1314(16) 0.0425(9) 0.0001(9) 0.0001(7) 0.0017(9)

loop_
_atom_type_symbol
_atom_type_description
_atom_type_scat_dispersion_real
_atom_type_scat_dispersion_imag
_atom_type_scat_source
C C 0.0033 0.0016 'International Tables Vol C Tables 4.2.6.8 and 6.1.1.4'
H H 0.0000 0.0000 'International Tables Vol C Tables 4.2.6.8 and 6.1.1.4'
N N 0.0061 0.0033 'International Tables Vol C Tables 4.2.6.8 and 6.1.1.4'
O O 0.0106 0.0060 'International Tables Vol C Tables 4.2.6.8 and 6.1.1.4'
S S 0.1246 0.1234 'International Tables Vol C Tables 4.2.6.8 and 6.1.1.4'

loop_
_geom_angle_atom_site_label_1
_geom_angle_atom_site_label_2
_geom_angle_atom_site_label_3
_geom_angle
_geom_angle_site_symmetry_1
_geom_angle_site_symmetry_3
_geom_angle_publ_flag
N3 C1 N2 120.40(19) . . ?
N3 C1 N1 119.6(2) . . ?
N2 C1 N1 120.0(2) . . ?
C1 N1 H1A 120.0 . . ?
C1 N1 H1B 120.0 . . ?
H1A N1 H1B 120.0 . . ?
C1 N2 H2A 120.0 . . ?
C1 N2 H2B 120.0 . . ?
H2A N2 H2B 120.0 . . ?
C1 N3 H3A 120.0 . . ?
C1 N3 H3B 120.0 . . ?
H3A N3 H3B 120.0 . . ?
C7 C2 C3 121.05(17) . . ?
C7 C2 S1 120.43(14) . . ?
C3 C2 S1 118.50(14) . . ?
C4 C3 C2 119.65(17) . . ?
C4 C3 H3 120.2 . . ?
C2 C3 H3 120.2 . . ?
C3 C4 C5 120.76(17) . . ?
C3 C4 H4 119.6 . . ?
C5 C4 H4 119.6 . . ?
C6 C5 C4 118.77(17) . . ?
C6 C5 C5 120.50(18) . 2_775 ?
C4 C5 C5 120.72(18) . 2_775 ?
C5 C6 C7 120.70(17) . . ?
C5 C6 H6 119.6 . . ?
C7 C6 H6 119.6 . . ?
C2 C7 C6 119.06(17) . . ?
C2 C7 H7 120.5 . . ?
C6 C7 H7 120.5 . . ?
O2 S1 O3 112.70(9) . . ?
O2 S1 O1 112.90(9) . . ?
O3 S1 O1 111.22(9) . . ?
O2 S1 C2 107.07(9) . . ?
O3 S1 C2 106.23(9) . . ?
O1 S1 C2 106.17(8) . . ?
N4 C8 C17 111.8(4) . . ?
N4 C8 C16 108.8(3) . . ?
C17 C8 C16 106.4(4) . . ?
N4 C8 C9 110.3(2) . . ?
C17 C8 C9 109.6(3) . . ?
C16 C8 C9 109.9(3) . . ?
C10 C9 C8 115.8(3) . . ?
C10 C9 H9A 108.3 . . ?
C8 C9 H9A 108.3 . . ?
C10 C9 H9B 108.3 . . ?
C8 C9 H9B 108.3 . . ?
H9A C9 H9B 107.4 . . ?
O5 C10 C11 113.8(2) . . ?
O5 C10 C9 106.9(2) . . ?
C11 C10 C9 110.4(2) . . ?
O5 C10 H10 108.5 . . ?
C11 C10 H10 108.5 . . ?
C9 C10 H10 108.5 . . ?
C10 C11 C12 114.4(2) . . ?
C10 C11 H11A 108.7 . . ?
C12 C11 H11A 108.7 . . ?
C10 C11 H11B 108.7 . . ?
C12 C11 H11B 108.7 . . ?
H11A C11 H11B 107.6 . . ?
C14 C12 N4 111.6(3) . . ?
C14 C12 C15 110.3(4) . . ?
N4 C12 C15 107.3(2) . . ?
C14 C12 C11 113.3(3) . . ?
N4 C12 C11 108.4(2) . . ?
C15 C12 C11 105.5(3) . . ?
O5 C13 H13A 109.5 . . ?
O5 C13 H13B 109.5 . . ?
H13A C13 H13B 109.5 . . ?
O5 C13 H13C 109.5 . . ?
H13A C13 H13C 109.5 . . ?
H13B C13 H13C 109.5 . . ?
C12 C14 H14A 109.5 . . ?
C12 C14 H14B 109.5 . . ?
H14A C14 H14B 109.5 . . ?
C12 C14 H14C 109.5 . . ?
H14A C14 H14C 109.5 . . ?
H14B C14 H14C 109.5 . . ?
C12 C15 H15A 109.5 . . ?
C12 C15 H15B 109.5 . . ?
H15A C15 H15B 109.5 . . ?
C12 C15 H15C 109.5 . . ?
H15A C15 H15C 109.5 . . ?
H15B C15 H15C 109.5 . . ?
C8 C16 H16A 109.5 . . ?
C8 C16 H16B 109.5 . . ?
H16A C16 H16B 109.5 . . ?
C8 C16 H16C 109.5 . . ?
H16A C16 H16C 109.5 . . ?
H16B C16 H16C 109.5 . . ?
C8 C17 H17A 109.5 . . ?
C8 C17 H17B 109.5 . . ?
H17A C17 H17B 109.5 . . ?
C8 C17 H17C 109.5 . . ?
H17A C17 H17C 109.5 . . ?
H17B C17 H17C 109.5 . . ?
O4 N4 C8 116.8(2) . . ?
O4 N4 C12 115.8(2) . . ?
C8 N4 C12 123.8(2) . . ?
C10 O5 C13 115.9(2) . . ?

loop_
_geom_bond_atom_site_label_1
_geom_bond_atom_site_label_2
_geom_bond_distance
_geom_bond_site_symmetry_2
_geom_bond_publ_flag
C1 N3 1.315(3) . ?
C1 N2 1.318(3) . ?
C1 N1 1.324(3) . ?
N1 H1A 0.8800 . ?
N1 H1B 0.8800 . ?
N2 H2A 0.8800 . ?
N2 H2B 0.8800 . ?
N3 H3A 0.8800 . ?
N3 H3B 0.8800 . ?
C2 C7 1.383(2) . ?
C2 C3 1.384(3) . ?
C2 S1 1.7665(18) . ?
C3 C4 1.380(3) . ?
C3 H3 0.9500 . ?
C4 C5 1.397(2) . ?
C4 H4 0.9500 . ?
C5 C6 1.395(3) . ?
C5 C5 1.485(3) 2_775 ?
C6 C7 1.395(3) . ?
C6 H6 0.9500 . ?
C7 H7 0.9500 . ?
S1 O2 1.4511(15) . ?
S1 O3 1.4583(16) . ?
S1 O1 1.4598(15) . ?
C8 N4 1.475(4) . ?
C8 C17 1.489(5) . ?
C8 C16 1.505(5) . ?
C8 C9 1.520(4) . ?
C9 C10 1.499(3) . ?
C9 H9A 0.9900 . ?
C9 H9B 0.9900 . ?
C10 O5 1.399(3) . ?
C10 C11 1.475(3) . ?
C10 H10 1.0000 . ?
C11 C12 1.552(4) . ?
C11 H11A 0.9900 . ?
C11 H11B 0.9900 . ?
C12 C14 1.482(5) . ?
C12 N4 1.492(3) . ?
C12 C15 1.513(4) . ?
C13 O5 1.413(3) . ?
C13 H13A 0.9800 . ?
C13 H13B 0.9800 . ?
C13 H13C 0.9800 . ?
C14 H14A 0.9800 . ?
C14 H14B 0.9800 . ?
C14 H14C 0.9800 . ?
C15 H15A 0.9800 . ?
C15 H15B 0.9800 . ?
C15 H15C 0.9800 . ?
C16 H16A 0.9800 . ?
C16 H16B 0.9800 . ?
C16 H16C 0.9800 . ?
C17 H17A 0.9800 . ?
C17 H17B 0.9800 . ?
C17 H17C 0.9800 . ?
N4 O4 1.288(3) . ?

loop_
_geom_hbond_atom_site_label_D
_geom_hbond_atom_site_label_H
_geom_hbond_atom_site_label_A
_geom_hbond_distance_DH
_geom_hbond_distance_HA
_geom_hbond_distance_DA
_geom_hbond_angle_DHA
_geom_hbond_site_symmetry_A
N1 H1A O1 0.88 2.09 2.928(2) 157.7 .
N1 H1B O2 0.88 2.06 2.934(2) 170.1 3_465
N2 H2A O2 0.88 2.11 2.966(2) 165.5 8_644
N2 H2B O3 0.88 1.97 2.849(2) 178.0 3_465
N3 H3A O1 0.88 2.00 2.868(3) 169.9 8_644
N3 H3B O3 0.88 2.03 2.879(2) 163.4 .

loop_
_geom_torsion_atom_site_label_1
_geom_torsion_atom_site_label_2
_geom_torsion_atom_site_label_3
_geom_torsion_atom_site_label_4
_geom_torsion
_geom_torsion_site_symmetry_1
_geom_torsion_site_symmetry_2
_geom_torsion_site_symmetry_3
_geom_torsion_site_symmetry_4
_geom_torsion_publ_flag
C7 C2 C3 C4 -0.5(3) . . . . ?
S1 C2 C3 C4 -178.54(14) . . . . ?
C2 C3 C4 C5 0.3(3) . . . . ?
C3 C4 C5 C6 -0.4(3) . . . . ?
C3 C4 C5 C5 -179.95(13) . . . 2_775 ?
C4 C5 C6 C7 0.6(3) . . . . ?
C5 C5 C6 C7 -179.76(14) 2_775 . . . ?
C3 C2 C7 C6 0.8(3) . . . . ?
S1 C2 C7 C6 178.78(15) . . . . ?
C5 C6 C7 C2 -0.9(3) . . . . ?
C7 C2 S1 O2 15.02(18) . . . . ?
C3 C2 S1 O2 -166.95(15) . . . . ?
C7 C2 S1 O3 -105.63(17) . . . . ?
C3 C2 S1 O3 72.40(17) . . . . ?
C7 C2 S1 O1 135.88(16) . . . . ?
C3 C2 S1 O1 -46.09(18) . . . . ?
N4 C8 C9 C10 42.6(4) . . . . ?
C17 C8 C9 C10 -81.0(4) . . . . ?
C16 C8 C9 C10 162.5(3) . . . . ?
C8 C9 C10 O5 -178.8(2) . . . . ?
C8 C9 C10 C11 -54.5(4) . . . . ?
O5 C10 C11 C12 177.2(2) . . . . ?
C9 C10 C11 C12 57.0(3) . . . . ?
C10 C11 C12 C14 77.0(4) . . . . ?
C10 C11 C12 N4 -47.6(3) . . . . ?
C10 C11 C12 C15 -162.3(3) . . . . ?
C17 C8 N4 O4 -72.1(4) . . . . ?
C16 C8 N4 O4 45.0(5) . . . . ?
C9 C8 N4 O4 165.6(3) . . . . ?
C17 C8 N4 C12 85.3(4) . . . . ?
C16 C8 N4 C12 -157.5(4) . . . . ?
C9 C8 N4 C12 -37.0(4) . . . . ?
C14 C12 N4 O4 71.1(4) . . . . ?
C15 C12 N4 O4 -49.8(4) . . . . ?
C11 C12 N4 O4 -163.3(2) . . . . ?
C14 C12 N4 C8 -86.5(4) . . . . ?
C15 C12 N4 C8 152.6(3) . . . . ?
C11 C12 N4 C8 39.1(4) . . . . ?
C11 C10 O5 C13 62.6(3) . . . . ?
C9 C10 O5 C13 -175.3(2) . . . . ?
